data_2238823
loop_
_publ_author_name
'Arman, Hadi D.'
'Tiekink, Edward R. T.'

_publ_section_title
;
 2-Aminobenzoic acid--4-[2-(pyridin-4-yl)ethyl]pyridine (2/1)
;
_journal_issue 11
_journal_name_full 'Acta Crystallographica Section E'
_journal_page_first o1616
_journal_paper_doi 10.1107/S1600536813027128
_journal_volume 69
_journal_year 2013
_chemical_formula_iupac 'C12 H12 N2, 2C7 H7 N O2'
_chemical_formula_moiety 'C12 H12 N2, 2(C7 H7 N O2)'
_chemical_formula_sum 'C26 H26 N4 O4'
_chemical_formula_weight 458.51
_chemical_name_systematic
;
2-Aminobenzoic acid--4-[2-(pyridin-4-yl)ethyl]pyridine (2/1)
;
_space_group_IT_number 14
_symmetry_cell_setting monoclinic
_symmetry_space_group_name_Hall '-P 2ybc'
_symmetry_space_group_name_H-M 'P 1 21/c 1'
_atom_sites_solution_hydrogens geom
_atom_sites_solution_primary direct
_atom_sites_solution_secondary difmap
_audit_creation_method SHELXL-97
_cell_angle_alpha 90.00
_cell_angle_beta 94.565(5)
_cell_angle_gamma 90.00
_cell_formula_units_Z 2
_cell_length_a 11.305(2)
_cell_length_b 11.102(2)
_cell_length_c 8.8737(16)
_cell_measurement_reflns_used 3826
_cell_measurement_temperature 98(2)
_cell_measurement_theta_max 40.2331
_cell_measurement_theta_min 2.5857
_cell_volume 1110.2(3)
_computing_cell_refinement 'CrystalClear (Molecular Structure Corporation & Rigaku, 2005)'
_computing_data_collection 'CrystalClear (Molecular Structure Corporation & Rigaku, 2005)'
_computing_data_reduction 'CrystalClear (Molecular Structure Corporation & Rigaku, 2005)'
_computing_molecular_graphics 'ORTEPII (Johnson, 1976) and DIAMOND (Brandenburg, 2006)'
_computing_publication_material 'publCIF (Westrip, 2010)'
_computing_structure_refinement 'SHELXL97 (Sheldrick, 2008)'
_computing_structure_solution 'SHELXS97 (Sheldrick, 2008)'
_diffrn_ambient_temperature 98(2)
_diffrn_measured_fraction_theta_full 0.996
_diffrn_measured_fraction_theta_max 0.996
_diffrn_measurement_device_type 'Rigaku AFC12\K/SATURN724'
_diffrn_measurement_method \w
_diffrn_radiation_monochromator graphite
_diffrn_radiation_source 'fine-focus sealed tube'
_diffrn_radiation_type MoK\a
_diffrn_radiation_wavelength 0.71069
_diffrn_reflns_av_R_equivalents 0.0388
_diffrn_reflns_av_sigmaI/netI 0.0319
_diffrn_reflns_limit_h_max 14
_diffrn_reflns_limit_h_min -14
_diffrn_reflns_limit_k_max 14
_diffrn_reflns_limit_k_min -14
_diffrn_reflns_limit_l_max 11
_diffrn_reflns_limit_l_min -9
_diffrn_reflns_number 8527
_diffrn_reflns_theta_full 27.50
_diffrn_reflns_theta_max 27.50
_diffrn_reflns_theta_min 2.58
_diffrn_standards_decay_% 0
_diffrn_standards_interval_count 0
_diffrn_standards_number 0
_exptl_absorpt_coefficient_mu 0.094
_exptl_absorpt_correction_T_max 1.0000
_exptl_absorpt_correction_T_min 0.8635
_exptl_absorpt_correction_type multi-scan
_exptl_absorpt_process_details '(ABSCOR; Higashi, 1995)'
_exptl_crystal_colour gold
_exptl_crystal_density_diffrn 1.372
_exptl_crystal_density_method 'not measured'
_exptl_crystal_description needle
_exptl_crystal_F_000 484
_exptl_crystal_size_max 0.34
_exptl_crystal_size_mid 0.10
_exptl_crystal_size_min 0.07
_refine_diff_density_max 0.359
_refine_diff_density_min -0.208
_refine_ls_extinction_method none
_refine_ls_goodness_of_fit_ref 1.081
_refine_ls_hydrogen_treatment mixed
_refine_ls_matrix_type full
_refine_ls_number_parameters 163
_refine_ls_number_reflns 2545
_refine_ls_number_restraints 3
_refine_ls_restrained_S_all 1.081
_refine_ls_R_factor_all 0.0477
_refine_ls_R_factor_gt 0.0450
_refine_ls_shift/su_max 0.000
_refine_ls_shift/su_mean 0.000
_refine_ls_structure_factor_coef Fsqd
_refine_ls_weighting_details 'calc w=1/[\s^2^(Fo^2^)+(0.0469P)^2^+0.5018P] where P=(Fo^2^+2Fc^2^)/3'
_refine_ls_weighting_scheme calc
_refine_ls_wR_factor_gt 0.1095
_refine_ls_wR_factor_ref 0.1119
_reflns_number_gt 2386
_reflns_number_total 2545
_reflns_threshold_expression I>2\s(I)
_cod_data_source_file xu5744.cif
_cod_data_source_block I
_cod_original_cell_volume 1110.2(4)
_cod_original_sg_symbol_H-M 'P 21/c'
_cod_database_code 2238823

loop_
_symmetry_equiv_pos_as_xyz
'x, y, z'
'-x, y+1/2, -z+1/2'
'-x, -y, -z'
'x, -y-1/2, z-1/2'

loop_
_atom_site_type_symbol
_atom_site_label
_atom_site_fract_x
_atom_site_fract_y
_atom_site_fract_z
_atom_site_U_iso_or_equiv
_atom_site_adp_type
_atom_site_calc_flag
_atom_site_refinement_flags
_atom_site_occupancy
_atom_site_symmetry_multiplicity
O O1 0.23122(9) 0.08940(8) 0.22847(10) 0.0230(2) Uani d D 1 1
H H1O 0.2610(14) 0.0684(16) 0.3166(13) 0.035 Uiso d D 1 1
O O2 0.24830(8) -0.11075(8) 0.19402(10) 0.0221(2) Uani d . 1 1
N N1 0.18511(11) -0.19962(10) -0.08352(12) 0.0232(3) Uani d D 1 1
H H1N 0.2156(13) -0.2139(15) 0.0061(12) 0.028 Uiso d D 1 1
H H2N 0.1885(14) -0.2498(12) -0.1548(14) 0.028 Uiso d D 1 1
C C1 0.15987(10) 0.01116(10) -0.00795(13) 0.0161(2) Uani d . 1 1
C C2 0.15020(10) -0.08349(11) -0.11662(13) 0.0172(2) Uani d . 1 1
C C3 0.10295(11) -0.05498(11) -0.26429(13) 0.0193(3) Uani d . 1 1
H H3 0.0973 -0.1160 -0.3396 0.023 Uiso calc R 1 1
C C4 0.06456(11) 0.06078(12) -0.30126(13) 0.0208(3) Uani d . 1 1
H H4 0.0332 0.0776 -0.4016 0.025 Uiso calc R 1 1
C C5 0.07110(11) 0.15347(11) -0.19362(14) 0.0204(3) Uani d . 1 1
H H5 0.0436 0.2322 -0.2196 0.024 Uiso calc R 1 1
C C6 0.11832(10) 0.12773(11) -0.04894(13) 0.0181(3) Uani d . 1 1
H H6 0.1230 0.1899 0.0249 0.022 Uiso calc R 1 1
C C7 0.21531(10) -0.01002(11) 0.14633(13) 0.0172(2) Uani d . 1 1
N N2 0.32920(9) 0.04519(10) 0.50153(11) 0.0194(2) Uani d . 1 1
C C8 0.36977(11) -0.06728(11) 0.53384(13) 0.0199(3) Uani d . 1 1
H H8 0.3642 -0.1262 0.4559 0.024 Uiso calc R 1 1
C C9 0.41896(11) -0.10008(11) 0.67537(13) 0.0195(3) Uani d . 1 1
H H9 0.4450 -0.1805 0.6939 0.023 Uiso calc R 1 1
C C10 0.43024(10) -0.01417(11) 0.79159(13) 0.0175(3) Uani d . 1 1
C C11 0.38823(11) 0.10211(11) 0.75721(13) 0.0189(3) Uani d . 1 1
H H11 0.3940 0.1633 0.8323 0.023 Uiso calc R 1 1
C C12 0.33799(11) 0.12738(11) 0.61248(13) 0.0197(3) Uani d . 1 1
H H12 0.3087 0.2063 0.5914 0.024 Uiso calc R 1 1
C C13 0.48476(11) -0.05171(11) 0.94524(13) 0.0192(3) Uani d . 1 1
H H13A 0.5581 -0.0978 0.9316 0.023 Uiso calc R 1 1
H H13B 0.4289 -0.1066 0.9916 0.023 Uiso calc R 1 1

loop_
_atom_site_aniso_label
_atom_site_aniso_U_11
_atom_site_aniso_U_22
_atom_site_aniso_U_33
_atom_site_aniso_U_12
_atom_site_aniso_U_13
_atom_site_aniso_U_23
O1 0.0346(5) 0.0189(5) 0.0145(4) 0.0008(4) -0.0047(4) -0.0020(3)
O2 0.0306(5) 0.0181(4) 0.0170(4) 0.0008(3) -0.0013(3) 0.0020(3)
N1 0.0359(6) 0.0157(5) 0.0175(5) 0.0027(4) -0.0014(4) -0.0031(4)
C1 0.0178(5) 0.0164(6) 0.0141(5) -0.0013(4) 0.0019(4) -0.0001(4)
C2 0.0176(5) 0.0167(6) 0.0174(5) -0.0014(4) 0.0023(4) 0.0005(4)
C3 0.0227(6) 0.0200(6) 0.0151(5) -0.0039(5) 0.0009(4) -0.0026(4)
C4 0.0219(6) 0.0244(6) 0.0156(5) -0.0023(5) -0.0015(4) 0.0027(4)
C5 0.0222(6) 0.0176(6) 0.0211(6) 0.0022(5) 0.0002(4) 0.0031(5)
C6 0.0205(5) 0.0168(6) 0.0171(5) -0.0005(4) 0.0022(4) -0.0005(4)
C7 0.0194(5) 0.0176(6) 0.0148(5) -0.0006(4) 0.0027(4) 0.0005(4)
N2 0.0201(5) 0.0232(5) 0.0146(5) -0.0025(4) -0.0002(4) -0.0002(4)
C8 0.0223(6) 0.0206(6) 0.0166(5) -0.0023(5) 0.0009(4) -0.0032(4)
C9 0.0208(6) 0.0191(6) 0.0184(6) 0.0005(4) -0.0002(4) -0.0012(4)
C10 0.0170(5) 0.0209(6) 0.0144(5) -0.0017(4) 0.0003(4) 0.0000(4)
C11 0.0201(6) 0.0198(6) 0.0166(5) -0.0025(4) 0.0002(4) -0.0028(4)
C12 0.0212(6) 0.0194(6) 0.0184(6) -0.0013(4) 0.0002(4) 0.0009(4)
C13 0.0213(6) 0.0201(6) 0.0156(5) 0.0001(5) -0.0017(4) 0.0002(5)

loop_
_atom_type_symbol
_atom_type_description
_atom_type_scat_dispersion_real
_atom_type_scat_dispersion_imag
_atom_type_scat_source
C C 0.0033 0.0016 'International Tables Vol C Tables 4.2.6.8 and 6.1.1.4'
H H 0.0000 0.0000 'International Tables Vol C Tables 4.2.6.8 and 6.1.1.4'
N N 0.0061 0.0033 'International Tables Vol C Tables 4.2.6.8 and 6.1.1.4'
O O 0.0106 0.0060 'International Tables Vol C Tables 4.2.6.8 and 6.1.1.4'

loop_
_geom_angle_atom_site_label_1
_geom_angle_atom_site_label_2
_geom_angle_atom_site_label_3
_geom_angle_site_symmetry_1
_geom_angle_site_symmetry_3
_geom_angle
C7 O1 H1O . . 107.5(12)
C2 N1 H1N . . 117.4(11)
C2 N1 H2N . . 119.2(11)
H1N N1 H2N . . 122.3(16)
C6 C1 C2 . . 119.66(11)
C6 C1 C7 . . 119.43(10)
C2 C1 C7 . . 120.90(11)
N1 C2 C3 . . 119.37(11)
N1 C2 C1 . . 122.85(11)
C3 C2 C1 . . 117.78(11)
C4 C3 C2 . . 121.03(11)
C4 C3 H3 . . 119.5
C2 C3 H3 . . 119.5
C3 C4 C5 . . 121.35(11)
C3 C4 H4 . . 119.3
C5 C4 H4 . . 119.3
C6 C5 C4 . . 118.50(11)
C6 C5 H5 . . 120.7
C4 C5 H5 . . 120.7
C5 C6 C1 . . 121.63(11)
C5 C6 H6 . . 119.2
C1 C6 H6 . . 119.2
O2 C7 O1 . . 122.52(11)
O2 C7 C1 . . 123.52(11)
O1 C7 C1 . . 113.90(10)
C12 N2 C8 . . 117.95(10)
N2 C8 C9 . . 122.76(11)
N2 C8 H8 . . 118.6
C9 C8 H8 . . 118.6
C8 C9 C10 . . 119.70(11)
C8 C9 H9 . . 120.1
C10 C9 H9 . . 120.1
C11 C10 C9 . . 117.20(11)
C11 C10 C13 . . 123.93(11)
C9 C10 C13 . . 118.87(11)
C12 C11 C10 . . 119.56(11)
C12 C11 H11 . . 120.2
C10 C11 H11 . . 120.2
N2 C12 C11 . . 122.81(12)
N2 C12 H12 . . 118.6
C11 C12 H12 . . 118.6
C10 C13 C13 . 3_657 115.01(13)
C10 C13 H13A . . 108.5
C13 C13 H13A 3_657 . 108.5
C10 C13 H13B . . 108.5
C13 C13 H13B 3_657 . 108.5
H13A C13 H13B . . 107.5

loop_
_geom_bond_atom_site_label_1
_geom_bond_atom_site_label_2
_geom_bond_site_symmetry_2
_geom_bond_distance
O1 C7 . 1.3271(14)
O1 H1O . 0.859(9)
O2 C7 . 1.2425(15)
N1 C2 . 1.3732(16)
N1 H1N . 0.856(9)
N1 H2N . 0.845(9)
C1 C6 . 1.4144(16)
C1 C2 . 1.4246(16)
C1 C7 . 1.4783(16)
C2 C3 . 1.4111(16)
C3 C4 . 1.3875(18)
C3 H3 . 0.9500
C4 C5 . 1.4020(17)
C4 H4 . 0.9500
C5 C6 . 1.3805(16)
C5 H5 . 0.9500
C6 H6 . 0.9500
N2 C12 . 1.3402(16)
N2 C8 . 1.3530(16)
C8 C9 . 1.3813(17)
C8 H8 . 0.9500
C9 C10 . 1.4031(16)
C9 H9 . 0.9500
C10 C11 . 1.4007(17)
C10 C13 . 1.5096(16)
C11 C12 . 1.3910(16)
C11 H11 . 0.9500
C12 H12 . 0.9500
C13 C13 3_657 1.526(2)
C13 H13A . 0.9900
C13 H13B . 0.9900

loop_
_geom_hbond_atom_site_label_D
_geom_hbond_atom_site_label_H
_geom_hbond_atom_site_label_A
_geom_hbond_site_symmetry_A
_geom_hbond_distance_DH
_geom_hbond_distance_HA
_geom_hbond_distance_DA
_geom_hbond_angle_DHA
N1 H1n O2 . 0.856(11) 2.032(13) 2.6961(15) 133.7(15)
O1 H1o N2 . 0.859(13) 1.776(12) 2.6290(14) 172.3(17)
N1 H2n O2 4_555 0.846(13) 2.190(13) 3.0106(15) 163.3(14)

loop_
_geom_torsion_atom_site_label_1
_geom_torsion_atom_site_label_2
_geom_torsion_atom_site_label_3
_geom_torsion_atom_site_label_4
_geom_torsion_site_symmetry_4
_geom_torsion
C6 C1 C2 N1 . -177.85(11)
C7 C1 C2 N1 . 3.56(18)
C6 C1 C2 C3 . 2.41(17)
C7 C1 C2 C3 . -176.18(10)
N1 C2 C3 C4 . 178.72(11)
C1 C2 C3 C4 . -1.53(17)
C2 C3 C4 C5 . -0.08(18)
C3 C4 C5 C6 . 0.82(18)
C4 C5 C6 C1 . 0.11(18)
C2 C1 C6 C5 . -1.75(18)
C7 C1 C6 C5 . 176.86(11)
C6 C1 C7 O2 . 176.01(11)
C2 C1 C7 O2 . -5.40(18)
C6 C1 C7 O1 . -6.50(16)
C2 C1 C7 O1 . 172.09(10)
C12 N2 C8 C9 . 0.20(18)
N2 C8 C9 C10 . -1.20(18)
C8 C9 C10 C11 . 1.02(17)
C8 C9 C10 C13 . -179.72(11)
C9 C10 C11 C12 . 0.05(17)
C13 C10 C11 C12 . -179.16(11)
C8 N2 C12 C11 . 0.95(18)
C10 C11 C12 N2 . -1.08(19)
C11 C10 C13 C13 3_657 -12.1(2)
C9 C10 C13 C13 3_657 168.71(12)
